data_7225394
loop_
_publ_author_name
'Battula, Sivarama Krishna'
'G. V., Subbareddy'
'I. E., Chakravarthy'
'Saravanan, Vadivelu'

_publ_section_title
;
 Stereoselective synthesis of 4-aminobenzo[c][1,2]thiazine via a
 modification of the Harmata benzothiazine synthesis
;
_journal_name_full 'RSC Adv.'
_journal_paper_doi 10.1039/C6RA08590C
_journal_year 2016
_chemical_absolute_configuration rmad
_chemical_formula_sum 'C14 H14 N2 O S'
_chemical_formula_weight 258.31
_chemical_melting_point 408.6(5)
_chemical_name_systematic '(2S,4S)-4-amino-2-phenyl-3,4-dihydrobenzo[c][1,2]thiazine 2-oxide'
_space_group_IT_number 19
_symmetry_cell_setting orthorhombic
_symmetry_space_group_name_Hall 'P 2ac 2ab'
_symmetry_space_group_name_H-M 'P 21 21 21'
_atom_sites_solution_hydrogens geom
_atom_sites_solution_primary direct
_atom_sites_solution_secondary difmap
_audit_creation_method SHELXL-97
_audit_update_record
;
2016-03-30 deposited with the CCDC.
2016-05-30 downloaded from the CCDC.
;
_cell_angle_alpha 90.00
_cell_angle_beta 90.00
_cell_angle_gamma 90.00
_cell_formula_units_Z 4
_cell_length_a 7.4373(6)
_cell_length_b 9.4766(6)
_cell_length_c 17.5593(15)
_cell_measurement_reflns_used 2311
_cell_measurement_temperature 293(2)
_cell_measurement_theta_max 26.0
_cell_measurement_theta_min 2.4
_cell_volume 1237.59(17)
_computing_structure_refinement 'SHELXL-97 (Sheldrick, 1997)'
_diffrn_ambient_temperature 293(2)
_diffrn_measured_fraction_theta_full 0.999
_diffrn_measured_fraction_theta_max 0.999
_diffrn_radiation_monochromator graphite
_diffrn_radiation_source 'fine-focus sealed tube'
_diffrn_radiation_type MoK\a
_diffrn_radiation_wavelength 0.71073
_diffrn_reflns_av_R_equivalents 0.0279
_diffrn_reflns_av_sigmaI/netI 0.0315
_diffrn_reflns_limit_h_max 9
_diffrn_reflns_limit_h_min -9
_diffrn_reflns_limit_k_max 11
_diffrn_reflns_limit_k_min -11
_diffrn_reflns_limit_l_max 21
_diffrn_reflns_limit_l_min -20
_diffrn_reflns_number 6041
_diffrn_reflns_theta_full 26.00
_diffrn_reflns_theta_max 26.00
_diffrn_reflns_theta_min 2.44
_exptl_absorpt_coefficient_mu 0.246
_exptl_absorpt_correction_T_max 0.5
_exptl_absorpt_correction_T_min 0.2
_exptl_absorpt_correction_type multi-scan
_exptl_crystal_colour colorless
_exptl_crystal_density_diffrn 1.368
_exptl_crystal_density_method 'not measured'
_exptl_crystal_description block
_exptl_crystal_F_000 516
_exptl_crystal_recrystallization_method 'Re-crystallisation from solvent'
_exptl_crystal_size_max 0.5
_exptl_crystal_size_mid 0.5
_exptl_crystal_size_min 0.3
_refine_diff_density_max 0.280
_refine_diff_density_min -0.393
_refine_diff_density_rms 0.042
_refine_ls_abs_structure_details 'Flack H D (1983), Acta Cryst. A39, 876-881'
_refine_ls_abs_structure_Flack -0.11(7)
_refine_ls_extinction_method none
_refine_ls_goodness_of_fit_ref 1.034
_refine_ls_hydrogen_treatment mixed
_refine_ls_matrix_type full
_refine_ls_number_parameters 219
_refine_ls_number_reflns 2311
_refine_ls_number_restraints 0
_refine_ls_restrained_S_all 1.034
_refine_ls_R_factor_all 0.0324
_refine_ls_R_factor_gt 0.0311
_refine_ls_shift/su_max 0.001
_refine_ls_shift/su_mean 0.000
_refine_ls_structure_factor_coef Fsqd
_refine_ls_weighting_details 'calc w=1/[\s^2^(Fo^2^)+(0.0435P)^2^+0.2859P] where P=(Fo^2^+2Fc^2^)/3'
_refine_ls_weighting_scheme calc
_refine_ls_wR_factor_gt 0.0767
_refine_ls_wR_factor_ref 0.0780
_reflns_number_gt 2238
_reflns_number_total 2311
_reflns_threshold_expression >2sigma(I)
_cod_data_source_file c6ra08590c2.cif
_cod_data_source_block red
_cod_depositor_comments
;
The following automatic conversions were performed:

'_chemical_melting_point' value '408.15-409.15' was changed to
'408.6(5)' - the average value was taken and precision was estimated.

'_symmetry_cell_setting' value 'Orthorhombic' changed to
'orthorhombic' according to
/usr/data/users/saulius/crontab/automatic-downloads/rss-feeds/RSC/lib/dictionaries/cif_core.dic
dictionary named 'cif_core.dic' version 2.4.2 from 2011-04-26.

Automatic conversion script
Id: cif_fix_values 4268 2015-11-12 08:31:59Z antanas 
;
_cod_original_cell_volume 1237.58(17)
_cod_database_code 7225394
_solvent_exptl_crystal_recrystallization_method Ethanol

loop_
_symmetry_equiv_pos_as_xyz
'x, y, z'
'-x+1/2, -y, z+1/2'
'x+1/2, -y+1/2, -z'
'-x, y+1/2, -z+1/2'

loop_
_atom_site_label
_atom_site_type_symbol
_atom_site_fract_x
_atom_site_fract_y
_atom_site_fract_z
_atom_site_U_iso_or_equiv
_atom_site_adp_type
_atom_site_occupancy
_atom_site_symmetry_multiplicity
_atom_site_calc_flag
S001 S 0.83712(6) 0.07638(4) 0.66724(3) 0.01849(13) Uani 1 1 d
O002 O 0.79461(18) -0.07350(13) 0.66991(8) 0.0251(3) Uani 1 1 d
N003 N 0.7135(2) 0.18423(18) 0.70548(9) 0.0230(4) Uani 1 1 d
N004 N 1.2020(2) 0.08668(19) 0.83574(10) 0.0260(4) Uani 1 1 d
C005 C 0.8398(3) 0.27205(19) 0.55250(12) 0.0239(4) Uani 1 1 d
C006 C 0.8871(2) 0.16634(18) 0.82770(11) 0.0192(4) Uani 1 1 d
C007 C 1.0326(2) 0.0716(2) 0.79438(11) 0.0198(4) Uani 1 1 d
C008 C 0.8940(3) 0.0654(2) 0.44148(12) 0.0267(4) Uani 1 1 d
C009 C 0.8766(3) 0.02600(19) 0.51708(11) 0.0223(4) Uani 1 1 d
C010 C 0.7397(3) 0.21170(18) 0.78398(11) 0.0191(4) Uani 1 1 d
C011 C 0.8508(3) 0.12936(19) 0.57161(11) 0.0197(4) Uani 1 1 d
C012 C 0.8958(3) 0.2070(2) 0.90381(11) 0.0236(4) Uani 1 1 d
C013 C 0.6054(3) 0.29398(18) 0.81843(11) 0.0206(4) Uani 1 1 d
C014 C 0.6162(3) 0.3308(2) 0.89457(12) 0.0236(4) Uani 1 1 d
C015 C 1.0546(3) 0.09707(19) 0.70834(11) 0.0197(4) Uani 1 1 d
C016 C 0.7632(3) 0.2890(2) 0.93735(12) 0.0260(4) Uani 1 1 d
C017 C 0.8838(3) 0.2063(2) 0.42139(12) 0.0289(5) Uani 1 1 d
C018 C 0.8550(3) 0.3085(2) 0.47653(12) 0.0301(5) Uani 1 1 d
H1 H 0.823(3) 0.337(2) 0.5896(12) 0.020(5) Uiso 1 1 d
H3 H 0.920(3) -0.009(3) 0.4002(13) 0.038(6) Uiso 1 1 d
H2 H 0.882(3) -0.074(2) 0.5337(12) 0.024(5) Uiso 1 1 d
H5 H 0.994(3) 0.176(2) 0.9306(13) 0.026(6) Uiso 1 1 d
H4 H 0.497(3) 0.324(2) 0.7896(13) 0.025(6) Uiso 1 1 d
H6 H 0.767(3) 0.318(2) 0.9901(13) 0.025(6) Uiso 1 1 d
H7 H 1.247(3) 0.174(3) 0.8302(13) 0.036(6) Uiso 1 1 d
H8 H 1.288(3) 0.036(2) 0.8152(13) 0.032(7) Uiso 1 1 d
H16 H 0.849(4) 0.409(3) 0.4621(14) 0.047(7) Uiso 1 1 d
H15 H 0.896(3) 0.235(2) 0.3668(13) 0.030(6) Uiso 1 1 d
H30 H 0.526(3) 0.383(2) 0.9171(13) 0.026(6) Uiso 1 1 d
H35 H 1.089(3) 0.193(2) 0.6977(13) 0.028(6) Uiso 1 1 d
H36 H 1.138(3) 0.026(2) 0.6841(11) 0.023(5) Uiso 1 1 d
H37 H 0.995(2) -0.025(2) 0.8022(11) 0.012(5) Uiso 1 1 d

loop_
_atom_site_aniso_label
_atom_site_aniso_U_11
_atom_site_aniso_U_22
_atom_site_aniso_U_33
_atom_site_aniso_U_23
_atom_site_aniso_U_13
_atom_site_aniso_U_12
S001 0.0171(2) 0.0187(2) 0.0197(2) -0.00065(18) 0.00052(19) -0.00002(18)
O002 0.0288(7) 0.0193(6) 0.0273(7) 0.0019(6) 0.0016(6) -0.0050(5)
N003 0.0190(8) 0.0309(8) 0.0190(8) -0.0034(7) -0.0020(7) 0.0054(7)
N004 0.0199(8) 0.0267(8) 0.0314(9) 0.0015(8) -0.0037(8) 0.0024(7)
C005 0.0260(10) 0.0182(8) 0.0275(10) -0.0008(8) 0.0014(10) 0.0024(9)
C006 0.0175(9) 0.0182(8) 0.0219(9) 0.0023(8) 0.0017(8) -0.0036(7)
C007 0.0181(9) 0.0190(8) 0.0223(9) 0.0035(8) -0.0011(8) 0.0002(8)
C008 0.0239(10) 0.0326(10) 0.0234(10) -0.0033(9) 0.0008(8) -0.0010(9)
C009 0.0235(10) 0.0202(8) 0.0233(10) -0.0014(8) -0.0008(8) 0.0005(8)
C010 0.0195(9) 0.0169(8) 0.0209(9) 0.0005(8) 0.0022(8) -0.0014(7)
C011 0.0171(9) 0.0210(8) 0.0211(9) -0.0011(7) 0.0005(8) -0.0015(8)
C012 0.0225(10) 0.0266(9) 0.0218(10) 0.0022(9) -0.0022(9) -0.0036(9)
C013 0.0177(9) 0.0194(8) 0.0249(10) 0.0004(8) 0.0029(8) -0.0013(7)
C014 0.0220(10) 0.0213(9) 0.0274(11) -0.0057(8) 0.0066(9) -0.0043(8)
C015 0.0160(9) 0.0188(8) 0.0244(10) -0.0002(8) -0.0008(8) 0.0005(7)
C016 0.0276(10) 0.0290(10) 0.0215(10) -0.0042(9) 0.0029(9) -0.0074(9)
C017 0.0213(11) 0.0413(12) 0.0241(10) 0.0077(10) 0.0020(8) -0.0019(10)
C018 0.0306(12) 0.0245(9) 0.0351(11) 0.0093(9) 0.0022(10) 0.0000(9)

loop_
_atom_type_symbol
_atom_type_description
_atom_type_scat_dispersion_real
_atom_type_scat_dispersion_imag
_atom_type_scat_source
C C 0.0033 0.0016 'International Tables Vol C Tables 4.2.6.8 and 6.1.1.4'
H H 0.0000 0.0000 'International Tables Vol C Tables 4.2.6.8 and 6.1.1.4'
N N 0.0061 0.0033 'International Tables Vol C Tables 4.2.6.8 and 6.1.1.4'
O O 0.0106 0.0060 'International Tables Vol C Tables 4.2.6.8 and 6.1.1.4'
S S 0.1246 0.1234 'International Tables Vol C Tables 4.2.6.8 and 6.1.1.4'

loop_
_geom_angle_atom_site_label_1
_geom_angle_atom_site_label_2
_geom_angle_atom_site_label_3
_geom_angle
O002 S001 N003 120.47(9)
O002 S001 C011 108.81(9)
N003 S001 C011 105.29(9)
O002 S001 C015 106.94(8)
N003 S001 C015 107.11(9)
C011 S001 C015 107.65(10)
C010 N003 S001 117.86(13)
C007 N004 H7 110.9(16)
C007 N004 H8 111.7(15)
H7 N004 H8 101(2)
C018 C005 C011 117.98(19)
C018 C005 H1 122.2(13)
C011 C005 H1 119.8(13)
C012 C006 C010 118.38(17)
C012 C006 C007 119.95(17)
C010 C006 C007 121.65(17)
N004 C007 C006 111.33(16)
N004 C007 C015 112.41(16)
C006 C007 C015 111.09(15)
N004 C007 H37 105.9(11)
C006 C007 H37 107.2(11)
C015 C007 H37 108.6(11)
C017 C008 C009 119.9(2)
C017 C008 H3 119.6(13)
C009 C008 H3 120.4(13)
C011 C009 C008 119.05(18)
C011 C009 H2 118.7(12)
C008 C009 H2 122.3(12)
C013 C010 C006 119.30(17)
C013 C010 N003 115.06(17)
C006 C010 N003 125.62(17)
C009 C011 C005 121.87(18)
C009 C011 S001 117.88(14)
C005 C011 S001 120.24(15)
C016 C012 C006 122.01(19)
C016 C012 H5 121.9(14)
C006 C012 H5 116.1(14)
C014 C013 C010 120.98(18)
C014 C013 H4 117.9(13)
C010 C013 H4 121.0(13)
C013 C014 C016 119.86(19)
C013 C014 H30 120.4(15)
C016 C014 H30 119.7(15)
C007 C015 S001 106.50(13)
C007 C015 H35 111.6(14)
S001 C015 H35 105.5(14)
C007 C015 H36 112.1(11)
S001 C015 H36 108.3(12)
H35 C015 H36 112.4(18)
C014 C016 C012 119.44(19)
C014 C016 H6 117.4(13)
C012 C016 H6 123.1(13)
C008 C017 C018 120.32(19)
C008 C017 H15 120.1(12)
C018 C017 H15 119.6(12)
C005 C018 C017 120.81(19)
C005 C018 H16 119.1(15)
C017 C018 H16 120.1(15)

loop_
_geom_bond_atom_site_label_1
_geom_bond_atom_site_label_2
_geom_bond_distance
S001 O002 1.4559(13)
S001 N003 1.5299(16)
S001 C011 1.7557(19)
S001 C015 1.7819(19)
N003 C010 1.416(2)
N004 C007 1.461(2)
N004 H7 0.90(3)
N004 H8 0.88(2)
C005 C018 1.383(3)
C005 C011 1.396(3)
C005 H1 0.91(2)
C006 C012 1.393(3)
C006 C010 1.406(3)
C006 C007 1.523(3)
C007 C015 1.539(3)
C007 H37 0.965(19)
C008 C017 1.384(3)
C008 C009 1.385(3)
C008 H3 1.03(2)
C009 C011 1.383(3)
C009 H2 0.99(2)
C010 C013 1.404(3)
C012 C016 1.386(3)
C012 H5 0.92(2)
C013 C014 1.384(3)
C013 H4 0.99(2)
C014 C016 1.384(3)
C014 H30 0.92(2)
C015 H35 0.96(2)
C015 H36 1.01(2)
C016 H6 0.97(2)
C017 C018 1.386(3)
C017 H15 1.00(2)
C018 H16 0.98(3)
